data_2237012
loop_
_publ_author_name
'Baharudin, M. Syukri.'
'Taha, Muhammad'
'Ismail, Nor Hadiani'
'Shah, Syed Adnan Ali'
'Yousuf, Sammer'

_publ_section_title
;
 <i>N</i>'-[(<i>E</i>)-2-Hydroxy-5-methoxybenzylidene]-2-methoxybenzohydrazide
;
_journal_coeditor_code RZ5014
_journal_issue 12
_journal_name_full 'Acta Crystallographica Section E'
_journal_page_first o3255
_journal_paper_doi 10.1107/S1600536812042389
_journal_volume 68
_journal_year 2012
_chemical_formula_iupac 'C16 H16 N2 O4'
_chemical_formula_moiety 'C16 H16 N2 O4'
_chemical_formula_sum 'C16 H16 N2 O4'
_chemical_formula_weight 300.31
_chemical_name_systematic
;
<i>N</i>'-[(<i>E</i>)-2-Hydroxy-5-methoxybenzylidene]-2-methoxybenzohydrazide
;
_space_group_IT_number 14
_symmetry_cell_setting monoclinic
_symmetry_space_group_name_Hall '-P 2ybc'
_symmetry_space_group_name_H-M 'P 1 21/c 1'
_atom_sites_solution_hydrogens geom
_atom_sites_solution_primary direct
_atom_sites_solution_secondary difmap
_audit_creation_method SHELXL-97
_cell_angle_alpha 90.00
_cell_angle_beta 99.872(2)
_cell_angle_gamma 90.00
_cell_formula_units_Z 4
_cell_length_a 14.5775(13)
_cell_length_b 11.0798(11)
_cell_length_c 9.5893(9)
_cell_measurement_reflns_used 3190
_cell_measurement_temperature 273(2)
_cell_measurement_theta_max 25.02
_cell_measurement_theta_min 2.32
_cell_volume 1525.9(2)
_computing_cell_refinement 'SAINT (Bruker, 2000)'
_computing_data_collection 'SMART (Bruker, 2000)'
_computing_data_reduction 'SAINT (Bruker, 2000)'
_computing_molecular_graphics 'SHELXTL (Sheldrick, 2008)'
_computing_publication_material
;
SHELXTL (Sheldrick, 2008), PARST (Nardelli, 1995) and PLATON
(Spek, 2009)
;
_computing_structure_refinement 'SHELXL97 (Sheldrick, 2008)'
_computing_structure_solution 'SHELXS97 (Sheldrick, 2008)'
_diffrn_ambient_temperature 273(2)
_diffrn_measured_fraction_theta_full 0.973
_diffrn_measured_fraction_theta_max 0.973
_diffrn_measurement_device_type
;
Bruker SMART APEX CCD area-detector diffractometer
;
_diffrn_measurement_method '\w scan'
_diffrn_radiation_monochromator graphite
_diffrn_radiation_source 'fine-focus sealed tube'
_diffrn_radiation_type MoK\a
_diffrn_radiation_wavelength 0.71073
_diffrn_reflns_av_R_equivalents 0.0155
_diffrn_reflns_av_sigmaI/netI 0.0145
_diffrn_reflns_limit_h_max 16
_diffrn_reflns_limit_h_min -17
_diffrn_reflns_limit_k_max 13
_diffrn_reflns_limit_k_min -13
_diffrn_reflns_limit_l_max 11
_diffrn_reflns_limit_l_min -9
_diffrn_reflns_number 8886
_diffrn_reflns_theta_full 25.50
_diffrn_reflns_theta_max 25.50
_diffrn_reflns_theta_min 1.42
_exptl_absorpt_coefficient_mu 0.095
_exptl_absorpt_correction_T_max 0.9638
_exptl_absorpt_correction_T_min 0.9460
_exptl_absorpt_correction_type multi-scan
_exptl_absorpt_process_details '(SADABS; Bruker, 2000)'
_exptl_crystal_colour colourless
_exptl_crystal_density_diffrn 1.307
_exptl_crystal_density_method 'not measured'
_exptl_crystal_description block
_exptl_crystal_F_000 632
_exptl_crystal_size_max 0.59
_exptl_crystal_size_mid 0.45
_exptl_crystal_size_min 0.39
_refine_diff_density_max 0.145
_refine_diff_density_min -0.150
_refine_ls_extinction_method none
_refine_ls_goodness_of_fit_ref 1.044
_refine_ls_hydrogen_treatment mixed
_refine_ls_matrix_type full
_refine_ls_number_parameters 208
_refine_ls_number_reflns 2767
_refine_ls_number_restraints 0
_refine_ls_restrained_S_all 1.044
_refine_ls_R_factor_all 0.0510
_refine_ls_R_factor_gt 0.0410
_refine_ls_shift/su_max 0.000
_refine_ls_shift/su_mean 0.000
_refine_ls_structure_factor_coef Fsqd
_refine_ls_weighting_details 'calc w=1/[\s^2^(Fo^2^)+(0.0648P)^2^+0.1784P] where P=(Fo^2^+2Fc^2^)/3'
_refine_ls_weighting_scheme calc
_refine_ls_wR_factor_gt 0.1136
_refine_ls_wR_factor_ref 0.1242
_reflns_number_gt 2210
_reflns_number_total 2767
_reflns_threshold_expression >2sigma(I)
_cod_data_source_file rz5014.cif
_cod_data_source_block I
_cod_original_sg_symbol_H-M 'P 21/c'
_cod_database_code 2237012
_cod_database_fobs_code 2237012

loop_
_symmetry_equiv_pos_as_xyz
'x, y, z'
'-x, y+1/2, -z+1/2'
'-x, -y, -z'
'x, -y-1/2, z-1/2'

loop_
_atom_site_type_symbol
_atom_site_label
_atom_site_fract_x
_atom_site_fract_y
_atom_site_fract_z
_atom_site_U_iso_or_equiv
_atom_site_adp_type
_atom_site_calc_flag
_atom_site_refinement_flags
_atom_site_occupancy
_atom_site_symmetry_multiplicity
O O1 0.41411(11) 0.06306(13) 0.11043(13) 0.0918(4) Uani d . 1 1
O O2 0.68838(9) 0.10138(14) 0.58074(17) 0.1009(4) Uani d . 1 1
O O3 0.17476(9) 0.24072(14) 0.01591(12) 0.0957(5) Uani d . 1 1
O O4 0.16599(8) 0.47356(10) 0.32496(12) 0.0767(3) Uani d . 1 1
N N1 0.31001(9) 0.20202(11) 0.23724(13) 0.0618(3) Uani d . 1 1
N N2 0.22889(9) 0.26092(12) 0.24670(14) 0.0634(4) Uani d . 1 1
C C1 0.47885(12) 0.07530(15) 0.22962(18) 0.0714(5) Uani d . 1 1
C C2 0.56411(15) 0.01986(17) 0.2354(2) 0.0881(6) Uani d . 1 1
H H2B 0.5758 -0.0250 0.1584 0.106 Uiso calc R 1 1
C C3 0.63154(14) 0.03008(17) 0.3527(2) 0.0884(6) Uani d . 1 1
H H3A 0.6885 -0.0083 0.3548 0.106 Uiso calc R 1 1
C C4 0.61614(11) 0.09696(16) 0.4685(2) 0.0752(5) Uani d . 1 1
C C5 0.53108(11) 0.15170(14) 0.46503(19) 0.0692(4) Uani d . 1 1
H H5A 0.5198 0.1959 0.5428 0.083 Uiso calc R 1 1
C C6 0.46152(10) 0.14167(13) 0.34613(16) 0.0612(4) Uani d . 1 1
C C7 0.37267(11) 0.19998(13) 0.34759(17) 0.0629(4) Uani d . 1 1
H H7A 0.3612 0.2364 0.4303 0.076 Uiso calc R 1 1
C C8 0.16545(10) 0.28010(13) 0.13077(15) 0.0585(4) Uani d . 1 1
C C9 0.08121(10) 0.34987(13) 0.15057(14) 0.0578(4) Uani d . 1 1
C C10 0.08163(11) 0.44261(14) 0.24890(16) 0.0631(4) Uani d . 1 1
C C11 -0.00098(14) 0.50192(17) 0.2600(2) 0.0822(5) Uani d . 1 1
H H11A -0.0012 0.5626 0.3270 0.099 Uiso calc R 1 1
C C12 -0.08169(14) 0.47113(19) 0.1728(3) 0.0922(6) Uani d . 1 1
H H12A -0.1367 0.5106 0.1818 0.111 Uiso calc R 1 1
C C13 -0.08304(12) 0.3835(2) 0.0728(2) 0.0883(6) Uani d . 1 1
H H13A -0.1383 0.3641 0.0131 0.106 Uiso calc R 1 1
C C14 -0.00128(12) 0.32362(16) 0.06098(18) 0.0743(5) Uani d . 1 1
H H14A -0.0019 0.2648 -0.0083 0.089 Uiso calc R 1 1
C C15 0.17013(18) 0.5590(2) 0.4353(3) 0.1167(8) Uani d . 1 1
H H15A 0.2339 0.5716 0.4783 0.175 Uiso calc R 1 1
H H15B 0.1357 0.5295 0.5050 0.175 Uiso calc R 1 1
H H15C 0.1437 0.6339 0.3974 0.175 Uiso calc R 1 1
C C16 0.67844(15) 0.1759(2) 0.6962(3) 0.1081(7) Uani d . 1 1
H H16A 0.7359 0.1775 0.7622 0.162 Uiso calc R 1 1
H H16B 0.6299 0.1448 0.7421 0.162 Uiso calc R 1 1
H H16C 0.6628 0.2563 0.6629 0.162 Uiso calc R 1 1
H H2A 0.2202(11) 0.2826(14) 0.3268(18) 0.066(5) Uiso d . 1 1
H H1A 0.3662(16) 0.101(2) 0.120(2) 0.106(7) Uiso d . 1 1

loop_
_atom_site_aniso_label
_atom_site_aniso_U_11
_atom_site_aniso_U_22
_atom_site_aniso_U_33
_atom_site_aniso_U_12
_atom_site_aniso_U_13
_atom_site_aniso_U_23
O1 0.1031(10) 0.1066(10) 0.0695(8) 0.0320(8) 0.0257(7) -0.0085(7)
O2 0.0627(8) 0.1096(10) 0.1274(11) 0.0180(7) 0.0077(8) -0.0032(9)
O3 0.1036(10) 0.1328(11) 0.0532(7) 0.0220(8) 0.0202(6) -0.0145(7)
O4 0.0744(8) 0.0750(7) 0.0801(7) 0.0077(6) 0.0118(6) -0.0138(6)
N1 0.0644(8) 0.0624(7) 0.0623(8) 0.0105(6) 0.0214(7) 0.0013(6)
N2 0.0642(8) 0.0780(8) 0.0509(7) 0.0163(6) 0.0180(6) -0.0018(6)
C1 0.0783(11) 0.0701(10) 0.0719(10) 0.0150(8) 0.0298(9) 0.0068(8)
C2 0.0933(14) 0.0870(12) 0.0924(13) 0.0288(11) 0.0400(12) -0.0002(10)
C3 0.0740(12) 0.0836(12) 0.1166(16) 0.0274(10) 0.0418(12) 0.0122(11)
C4 0.0571(10) 0.0719(10) 0.0989(12) 0.0093(8) 0.0204(9) 0.0092(9)
C5 0.0634(10) 0.0658(9) 0.0826(11) 0.0059(7) 0.0241(9) -0.0007(8)
C6 0.0608(9) 0.0569(8) 0.0708(9) 0.0071(7) 0.0247(8) 0.0039(7)
C7 0.0648(10) 0.0622(8) 0.0654(9) 0.0073(7) 0.0211(8) -0.0030(7)
C8 0.0666(9) 0.0629(8) 0.0488(8) -0.0017(7) 0.0180(7) 0.0036(6)
C9 0.0581(9) 0.0632(8) 0.0539(8) 0.0000(7) 0.0142(7) 0.0152(6)
C10 0.0643(10) 0.0622(8) 0.0654(9) 0.0052(7) 0.0183(8) 0.0104(7)
C11 0.0774(12) 0.0749(11) 0.0991(13) 0.0142(9) 0.0293(10) 0.0068(9)
C12 0.0663(12) 0.0863(13) 0.1271(17) 0.0149(10) 0.0258(12) 0.0237(12)
C13 0.0587(11) 0.0930(13) 0.1090(15) -0.0021(9) 0.0026(10) 0.0306(12)
C14 0.0737(11) 0.0744(10) 0.0733(10) -0.0056(8) 0.0082(9) 0.0145(8)
C15 0.1156(18) 0.1105(17) 0.1212(18) 0.0065(13) 0.0127(14) -0.0508(14)
C16 0.0801(14) 0.1211(18) 0.1162(17) 0.0058(12) -0.0030(12) -0.0012(15)

loop_
_atom_type_symbol
_atom_type_description
_atom_type_scat_dispersion_real
_atom_type_scat_dispersion_imag
_atom_type_scat_source
C C 0.0033 0.0016 'International Tables Vol C Tables 4.2.6.8 and 6.1.1.4'
H H 0.0000 0.0000 'International Tables Vol C Tables 4.2.6.8 and 6.1.1.4'
N N 0.0061 0.0033 'International Tables Vol C Tables 4.2.6.8 and 6.1.1.4'
O O 0.0106 0.0060 'International Tables Vol C Tables 4.2.6.8 and 6.1.1.4'

loop_
_geom_angle_atom_site_label_1
_geom_angle_atom_site_label_2
_geom_angle_atom_site_label_3
_geom_angle
C1 O1 H1A 109.1(15)
C4 O2 C16 117.98(14)
C10 O4 C15 119.23(15)
C7 N1 N2 117.29(12)
C8 N2 N1 120.27(12)
C8 N2 H2A 121.8(11)
N1 N2 H2A 117.9(11)
O1 C1 C2 118.72(16)
O1 C1 C6 122.06(14)
C2 C1 C6 119.22(17)
C3 C2 C1 120.82(17)
C3 C2 H2B 119.6
C1 C2 H2B 119.6
C2 C3 C4 120.80(16)
C2 C3 H3A 119.6
C4 C3 H3A 119.6
O2 C4 C5 124.81(17)
O2 C4 C3 116.11(16)
C5 C4 C3 119.07(18)
C4 C5 C6 120.71(16)
C4 C5 H5A 119.6
C6 C5 H5A 119.6
C5 C6 C1 119.36(14)
C5 C6 C7 118.83(14)
C1 C6 C7 121.80(15)
N1 C7 C6 120.96(14)
N1 C7 H7A 119.5
C6 C7 H7A 119.5
O3 C8 N2 121.93(14)
O3 C8 C9 121.66(14)
N2 C8 C9 116.39(12)
C14 C9 C10 118.52(15)
C14 C9 C8 117.34(14)
C10 C9 C8 124.08(14)
O4 C10 C11 123.63(16)
O4 C10 C9 116.54(13)
C11 C10 C9 119.75(16)
C12 C11 C10 120.09(19)
C12 C11 H11A 120.0
C10 C11 H11A 120.0
C13 C12 C11 121.09(18)
C13 C12 H12A 119.5
C11 C12 H12A 119.5
C12 C13 C14 119.35(18)
C12 C13 H13A 120.3
C14 C13 H13A 120.3
C9 C14 C13 121.11(18)
C9 C14 H14A 119.4
C13 C14 H14A 119.4
O4 C15 H15A 109.5
O4 C15 H15B 109.5
H15A C15 H15B 109.5
O4 C15 H15C 109.5
H15A C15 H15C 109.5
H15B C15 H15C 109.5
O2 C16 H16A 109.5
O2 C16 H16B 109.5
H16A C16 H16B 109.5
O2 C16 H16C 109.5
H16A C16 H16C 109.5
H16B C16 H16C 109.5

loop_
_geom_bond_atom_site_label_1
_geom_bond_atom_site_label_2
_geom_bond_distance
O1 C1 1.359(2)
O1 H1A 0.84(2)
O2 C4 1.372(2)
O2 C16 1.408(3)
O3 C8 1.2138(17)
O4 C10 1.362(2)
O4 C15 1.413(2)
N1 C7 1.2740(18)
N1 N2 1.3671(17)
N2 C8 1.3356(19)
N2 H2A 0.835(17)
C1 C2 1.379(2)
C1 C6 1.396(2)
C2 C3 1.366(3)
C2 H2B 0.9300
C3 C4 1.385(3)
C3 H3A 0.9300
C4 C5 1.376(2)
C5 C6 1.394(2)
C5 H5A 0.9300
C6 C7 1.450(2)
C7 H7A 0.9300
C8 C9 1.491(2)
C9 C14 1.384(2)
C9 C10 1.394(2)
C10 C11 1.392(2)
C11 C12 1.365(3)
C11 H11A 0.9300
C12 C13 1.362(3)
C12 H12A 0.9300
C13 C14 1.386(3)
C13 H13A 0.9300
C14 H14A 0.9300
C15 H15A 0.9600
C15 H15B 0.9600
C15 H15C 0.9600
C16 H16A 0.9600
C16 H16B 0.9600
C16 H16C 0.9600

loop_
_geom_hbond_atom_site_label_D
_geom_hbond_atom_site_label_H
_geom_hbond_atom_site_label_A
_geom_hbond_site_symmetry_A
_geom_hbond_distance_DH
_geom_hbond_distance_HA
_geom_hbond_distance_DA
_geom_hbond_angle_DHA
_geom_hbond_publ_flag
O1 H1A N1 . 0.83(2) 1.87(2) 2.605(2) 146.0(19) yes
N2 H2A O3 4_566 0.835(17) 2.051(17) 2.8258(17) 154.2(15) yes

loop_
_geom_torsion_atom_site_label_1
_geom_torsion_atom_site_label_2
_geom_torsion_atom_site_label_3
_geom_torsion_atom_site_label_4
_geom_torsion
C7 N1 N2 C8 171.24(14)
O1 C1 C2 C3 179.69(17)
C6 C1 C2 C3 -0.6(3)
C1 C2 C3 C4 -0.4(3)
C16 O2 C4 C5 -6.0(3)
C16 O2 C4 C3 175.16(18)
C2 C3 C4 O2 180.00(17)
C2 C3 C4 C5 1.1(3)
O2 C4 C5 C6 -179.68(15)
C3 C4 C5 C6 -0.9(3)
C4 C5 C6 C1 0.0(2)
C4 C5 C6 C7 179.48(14)
O1 C1 C6 C5 -179.50(15)
C2 C1 C6 C5 0.8(2)
O1 C1 C6 C7 1.0(2)
C2 C1 C6 C7 -178.75(15)
N2 N1 C7 C6 -178.73(13)
C5 C6 C7 N1 173.93(14)
C1 C6 C7 N1 -6.6(2)
N1 N2 C8 O3 4.2(2)
N1 N2 C8 C9 -177.33(12)
O3 C8 C9 C14 29.3(2)
N2 C8 C9 C14 -149.17(14)
O3 C8 C9 C10 -147.80(16)
N2 C8 C9 C10 33.75(19)
C15 O4 C10 C11 9.0(2)
C15 O4 C10 C9 -174.19(17)
C14 C9 C10 O4 -173.55(13)
C8 C9 C10 O4 3.5(2)
C14 C9 C10 C11 3.4(2)
C8 C9 C10 C11 -179.56(14)
O4 C10 C11 C12 175.27(16)
C9 C10 C11 C12 -1.4(3)
C10 C11 C12 C13 -0.8(3)
C11 C12 C13 C14 0.9(3)
C10 C9 C14 C13 -3.3(2)
C8 C9 C14 C13 179.48(14)
C12 C13 C14 C9 1.1(3)

loop_
_cod_related_entry_id
_cod_related_entry_database
_cod_related_entry_code
1 ChemSpider 30658256
